data_1543669
loop_
_publ_author_name
'Zhang, Wanzheng'
'Zhang, Fan'
'Tang, Ruizhi'
'Fu, Yubin'
'Wang, Xinyang'
'Zhuang, Xiaodong'
'He, Gufeng'
'Feng, Xinliang'

_publ_section_title
;
 Angular BN-Heteroacenes with syn-Structure-Induced Promising Properties
 as Host Materials of Blue Organic Light-Emitting Diodes.
;
_journal_issue 15
_journal_name_full 'Organic letters'
_journal_page_first 3618
_journal_page_last 3621
_journal_paper_doi 10.1021/acs.orglett.6b01659
_journal_volume 18
_journal_year 2016
_chemical_formula_moiety 'C30 H22 B2 N2'
_chemical_formula_sum 'C30 H22 B2 N2'
_chemical_formula_weight 432.11
_space_group_crystal_system orthorhombic
_space_group_IT_number 60
_space_group_name_Hall '-P 2n 2ab'
_space_group_name_H-M_alt 'P b c n'
_symmetry_space_group_name_Hall '-P 2n 2ab'
_symmetry_space_group_name_H-M 'P b c n'
_atom_sites_solution_hydrogens geom
_atom_sites_solution_primary direct
_audit_creation_date 2015-05-26
_audit_creation_method
;
Olex2 1.2
(compiled 2015.01.26 svn.r3150 for OlexSys, GUI svn.r4998)
;
_cell_angle_alpha 90
_cell_angle_beta 90
_cell_angle_gamma 90
_cell_formula_units_Z 4
_cell_length_a 28.5686(10)
_cell_length_b 10.0690(4)
_cell_length_c 7.7705(3)
_cell_measurement_reflns_used 2308
_cell_measurement_temperature 100(2)
_cell_measurement_theta_max 0.862
_cell_measurement_theta_min 0.919
_cell_volume 2235.24(15)
_computing_molecular_graphics 'Olex2 (Dolomanov et al., 2009)'
_computing_publication_material 'Olex2 (Dolomanov et al., 2009)'
_computing_structure_refinement 'ShelXL (Sheldrick, 2008)'
_computing_structure_solution 'ShelXS (Sheldrick, 2008)'
_diffrn_ambient_temperature 100.15
_diffrn_measured_fraction_theta_full 0.960
_diffrn_measured_fraction_theta_max 0.934
_diffrn_measurement_device_type CCD
_diffrn_radiation_type CuK\a
_diffrn_radiation_wavelength 1.54184
_diffrn_reflns_av_R_equivalents 0.0347
_diffrn_reflns_av_unetI/netI 0.0322
_diffrn_reflns_Laue_measured_fraction_full 0.960
_diffrn_reflns_Laue_measured_fraction_max 0.934
_diffrn_reflns_limit_h_max 34
_diffrn_reflns_limit_h_min -24
_diffrn_reflns_limit_k_max 8
_diffrn_reflns_limit_k_min -12
_diffrn_reflns_limit_l_max 9
_diffrn_reflns_limit_l_min -8
_diffrn_reflns_number 4741
_diffrn_reflns_point_group_measured_fraction_full 0.960
_diffrn_reflns_point_group_measured_fraction_max 0.934
_diffrn_reflns_theta_full 67.684
_diffrn_reflns_theta_max 75.302
_diffrn_reflns_theta_min 6.197
_exptl_absorpt_coefficient_mu 0.562
_exptl_crystal_density_diffrn 1.284
_exptl_crystal_density_meas 1.284
_exptl_crystal_description
;
;
_exptl_crystal_F_000 904
_exptl_crystal_size_max 0.3
_exptl_crystal_size_mid 0.22
_exptl_crystal_size_min 0.15
_refine_diff_density_max 0.419
_refine_diff_density_min -0.270
_refine_diff_density_rms 0.069
_refine_ls_extinction_method none
_refine_ls_goodness_of_fit_ref 1.049
_refine_ls_hydrogen_treatment constr
_refine_ls_matrix_type full
_refine_ls_number_parameters 155
_refine_ls_number_reflns 2156
_refine_ls_number_restraints 0
_refine_ls_restrained_S_all 1.049
_refine_ls_R_factor_all 0.0589
_refine_ls_R_factor_gt 0.0546
_refine_ls_shift/su_max 0.001
_refine_ls_shift/su_mean 0.000
_refine_ls_structure_factor_coef Fsqd
_refine_ls_weighting_details 'w=1/[\s^2^(Fo^2^)+(0.1040P)^2^+0.4586P] where P=(Fo^2^+2Fc^2^)/3'
_refine_ls_weighting_scheme calc
_refine_ls_wR_factor_gt 0.1486
_refine_ls_wR_factor_ref 0.1557
_reflns_Friedel_coverage 0.000
_reflns_number_gt 1909
_reflns_number_total 2156
_reflns_threshold_expression 'I > 2\s(I)'
_cod_data_source_file ol6b01659_si_003.cif
_cod_data_source_block exp_6488
_cod_depositor_comments 'Adding full bibliography for 1543668--1543669.cif.'
_cod_original_cell_volume 2235.25(14)
_cod_database_code 1543669
_shelx_space_group_comment
;
The symmetry employed for this shelxl refinement is uniquely defined
by the following loop, which should always be used as a source of
symmetry information in preference to the above space-group names.
They are only intended as comments.
;
_shelx_estimated_absorpt_t_max 0.920
_shelx_estimated_absorpt_t_min 0.850
_olex2_refinement_description
;
1. Fixed Uiso
 At 1.2 times of:
  All C(H) groups, All N(H) groups
2.a Aromatic/amide H refined with riding coordinates:
 C1(H1), N2(H2), C4(H4), C5(H5), C9(H9), C11(H11), C12(H12), C14(H14),
 C15(H15), C16(H16), C17(H17), C18(H18)
;
_shelx_shelxl_version_number 2014/7
_olex2_submission_special_instructions 'No special instructions were received'

loop_
_space_group_symop_operation_xyz
'x, y, z'
'-x+1/2, -y+1/2, z+1/2'
'x+1/2, -y+1/2, -z'
'-x, y, -z+1/2'
'-x, -y, -z'
'x-1/2, y-1/2, -z-1/2'
'-x-1/2, y-1/2, z'
'x, -y, z-1/2'

loop_
_atom_site_label
_atom_site_type_symbol
_atom_site_fract_x
_atom_site_fract_y
_atom_site_fract_z
_atom_site_U_iso_or_equiv
_atom_site_adp_type
_atom_site_occupancy
_atom_site_site_symmetry_order
_atom_site_calc_flag
_atom_site_refinement_flags_posn
_atom_site_refinement_flags_adp
_atom_site_refinement_flags_occupancy
C1 C 0.5000 0.47345(18) 0.2500 0.0188(4) Uani 1 2 d S T P
H1 H 0.5000 0.3791 0.2500 0.023 Uiso 1 2 calc RS T P
N2 N 0.42767(4) 0.47175(11) 0.09038(16) 0.0191(3) Uani 1 1 d . . .
H2 H 0.4277 0.3847 0.1003 0.023 Uiso 1 1 calc R . .
C3 C 0.46483(4) 0.54131(14) 0.16343(17) 0.0179(3) Uani 1 1 d . . .
C4 C 0.5000 0.74781(18) 0.2500 0.0191(4) Uani 1 2 d S T P
H4 H 0.5000 0.8422 0.2500 0.023 Uiso 1 2 calc RS T P
C5 C 0.37200(5) 0.88116(14) -0.1926(2) 0.0249(4) Uani 1 1 d . . .
H5 H 0.3518 0.9241 -0.2722 0.030 Uiso 1 1 calc R . .
C6 C 0.46624(4) 0.68188(14) 0.15133(17) 0.0185(3) Uani 1 1 d . . .
C7 C 0.39551(5) 0.68123(13) -0.03771(18) 0.0193(3) Uani 1 1 d . . .
C8 C 0.43312(5) 0.75240(13) 0.03796(18) 0.0189(3) Uani 1 1 d . . .
C9 C 0.35276(5) 0.31690(14) -0.12312(19) 0.0229(3) Uani 1 1 d . . .
H9 H 0.3835 0.2836 -0.1411 0.027 Uiso 1 1 calc R . .
C10 C 0.34696(5) 0.44326(14) -0.05060(18) 0.0198(3) Uani 1 1 d . . .
C11 C 0.43854(5) 0.88826(14) -0.00147(19) 0.0228(4) Uani 1 1 d . . .
H11 H 0.4633 0.9371 0.0500 0.027 Uiso 1 1 calc R . .
C12 C 0.30092(5) 0.48695(14) -0.02164(19) 0.0232(3) Uani 1 1 d . . .
H12 H 0.2959 0.5718 0.0285 0.028 Uiso 1 1 calc R . .
B13 B 0.39002(5) 0.53068(15) 0.0018(2) 0.0197(4) Uani 1 1 d . . .
C14 C 0.40838(5) 0.95141(14) -0.1139(2) 0.0258(4) Uani 1 1 d . . .
H14 H 0.4124 1.0432 -0.1378 0.031 Uiso 1 1 calc R . .
C15 C 0.36578(5) 0.74830(14) -0.15312(19) 0.0220(4) Uani 1 1 d . . .
H15 H 0.3407 0.7010 -0.2054 0.026 Uiso 1 1 calc R . .
C16 C 0.31457(6) 0.23908(14) -0.1694(2) 0.0281(4) Uani 1 1 d . . .
H16 H 0.3194 0.1545 -0.2207 0.034 Uiso 1 1 calc R . .
C17 C 0.26944(5) 0.28491(16) -0.1406(2) 0.0295(4) Uani 1 1 d . . .
H17 H 0.2433 0.2321 -0.1724 0.035 Uiso 1 1 calc R . .
C18 C 0.26266(5) 0.40885(16) -0.0648(2) 0.0280(4) Uani 1 1 d . . .
H18 H 0.2318 0.4399 -0.0426 0.034 Uiso 1 1 calc R . .

loop_
_atom_site_aniso_label
_atom_site_aniso_U_11
_atom_site_aniso_U_22
_atom_site_aniso_U_33
_atom_site_aniso_U_23
_atom_site_aniso_U_13
_atom_site_aniso_U_12
C1 0.0228(9) 0.0146(8) 0.0189(10) 0.000 0.0026(7) 0.000
N2 0.0223(6) 0.0127(5) 0.0223(7) 0.0003(4) 0.0001(4) -0.0016(4)
C3 0.0202(7) 0.0175(7) 0.0161(7) -0.0008(5) 0.0017(5) -0.0007(5)
C4 0.0224(9) 0.0147(8) 0.0201(10) 0.000 0.0016(7) 0.000
C5 0.0304(7) 0.0218(7) 0.0224(8) 0.0023(6) -0.0022(6) 0.0051(5)
C6 0.0205(6) 0.0164(7) 0.0186(7) -0.0005(5) 0.0020(5) 0.0002(5)
C7 0.0221(6) 0.0182(7) 0.0174(7) -0.0004(5) 0.0025(5) 0.0019(5)
C8 0.0230(6) 0.0170(6) 0.0167(7) -0.0008(5) 0.0027(5) 0.0008(5)
C9 0.0250(7) 0.0194(7) 0.0241(8) 0.0030(5) -0.0002(5) 0.0001(5)
C10 0.0232(7) 0.0186(6) 0.0176(7) 0.0036(5) -0.0009(5) -0.0001(5)
C11 0.0265(7) 0.0184(7) 0.0236(8) -0.0001(5) -0.0004(5) -0.0004(5)
C12 0.0259(7) 0.0206(7) 0.0230(8) 0.0018(5) 0.0004(5) 0.0011(5)
B13 0.0233(7) 0.0198(8) 0.0159(8) -0.0008(5) 0.0012(6) 0.0006(6)
C14 0.0347(8) 0.0159(6) 0.0270(8) 0.0037(6) 0.0002(6) 0.0016(5)
C15 0.0230(7) 0.0212(7) 0.0219(8) -0.0020(5) -0.0009(5) 0.0022(5)
C16 0.0351(8) 0.0165(6) 0.0326(9) -0.0005(6) -0.0017(6) -0.0034(6)
C17 0.0282(8) 0.0258(7) 0.0345(9) 0.0058(6) -0.0037(6) -0.0099(6)
C18 0.0220(7) 0.0303(8) 0.0316(9) 0.0062(6) 0.0006(6) -0.0020(6)

loop_
_atom_type_symbol
_atom_type_description
_atom_type_scat_dispersion_real
_atom_type_scat_dispersion_imag
_atom_type_scat_source
C C 0.0181 0.0091 'International Tables Vol C Tables 4.2.6.8 and 6.1.1.4'
H H 0.0000 0.0000 'International Tables Vol C Tables 4.2.6.8 and 6.1.1.4'
B B 0.0090 0.0039 'International Tables Vol C Tables 4.2.6.8 and 6.1.1.4'
N N 0.0311 0.0180 'International Tables Vol C Tables 4.2.6.8 and 6.1.1.4'

loop_
_geom_angle_atom_site_label_1
_geom_angle_atom_site_label_2
_geom_angle_atom_site_label_3
_geom_angle
_geom_angle_site_symmetry_1
_geom_angle_site_symmetry_3
C3 C1 H1 119.5 4_655 .
C3 C1 H1 119.5 . .
C3 C1 C3 121.06(17) . 4_655
C3 N2 H2 117.6 . .
C3 N2 B13 124.72(12) . .
B13 N2 H2 117.6 . .
C1 C3 N2 120.10(13) . .
C1 C3 C6 120.14(12) . .
N2 C3 C6 119.76(12) . .
C6 C4 H4 118.3 . .
C6 C4 H4 118.3 4_655 .
C6 C4 C6 123.36(17) . 4_655
C14 C5 H5 120.4 . .
C15 C5 H5 120.4 . .
C15 C5 C14 119.19(13) . .
C3 C6 C8 120.10(12) . .
C4 C6 C3 117.16(13) . .
C4 C6 C8 122.74(13) . .
C8 C7 B13 119.14(12) . .
C15 C7 C8 118.60(13) . .
C15 C7 B13 122.18(13) . .
C7 C8 C6 119.34(12) . .
C11 C8 C6 121.76(13) . .
C11 C8 C7 118.87(13) . .
C10 C9 H9 119.2 . .
C16 C9 H9 119.2 . .
C16 C9 C10 121.53(13) . .
C9 C10 C12 117.34(12) . .
C9 C10 B13 121.46(12) . .
C12 C10 B13 121.17(12) . .
C8 C11 H11 119.5 . .
C14 C11 C8 121.01(13) . .
C14 C11 H11 119.5 . .
C10 C12 H12 119.3 . .
C18 C12 C10 121.42(13) . .
C18 C12 H12 119.3 . .
N2 B13 C7 115.49(12) . .
N2 B13 C10 119.35(12) . .
C7 B13 C10 125.16(12) . .
C5 C14 H14 119.8 . .
C11 C14 C5 120.48(13) . .
C11 C14 H14 119.8 . .
C5 C15 C7 121.82(13) . .
C5 C15 H15 119.1 . .
C7 C15 H15 119.1 . .
C9 C16 H16 120.0 . .
C17 C16 C9 120.00(14) . .
C17 C16 H16 120.0 . .
C16 C17 H17 120.2 . .
C16 C17 C18 119.67(13) . .
C18 C17 H17 120.2 . .
C12 C18 C17 120.01(14) . .
C12 C18 H18 120.0 . .
C17 C18 H18 120.0 . .

loop_
_geom_bond_atom_site_label_1
_geom_bond_atom_site_label_2
_geom_bond_distance
_geom_bond_site_symmetry_2
C1 H1 0.9500 .
C1 C3 1.3890(16) 4_655
C1 C3 1.3890(16) .
N2 H2 0.8800 .
N2 C3 1.3927(17) .
N2 B13 1.4080(19) .
C3 C6 1.419(2) .
C4 H4 0.9500 .
C4 C6 1.3995(16) 4_655
C4 C6 1.3995(16) .
C5 H5 0.9500 .
C5 C14 1.398(2) .
C5 C15 1.384(2) .
C6 C8 1.4750(19) .
C7 C8 1.4190(19) .
C7 B13 1.555(2) .
C7 C15 1.4078(19) .
C8 C11 1.4104(19) .
C9 H9 0.9500 .
C9 C10 1.401(2) .
C9 C16 1.390(2) .
C10 C12 1.4050(18) .
C10 B13 1.5665(19) .
C11 H11 0.9500 .
C11 C14 1.382(2) .
C12 H12 0.9500 .
C12 C18 1.388(2) .
C14 H14 0.9500 .
C15 H15 0.9500 .
C16 H16 0.9500 .
C16 C17 1.388(2) .
C17 H17 0.9500 .
C17 C18 1.394(2) .
C18 H18 0.9500 .

loop_
_geom_torsion_atom_site_label_1
_geom_torsion_atom_site_label_2
_geom_torsion_atom_site_label_3
_geom_torsion_atom_site_label_4
_geom_torsion
_geom_torsion_site_symmetry_1
C1 C3 C6 C4 -9.11(17) .
C1 C3 C6 C8 170.72(10) .
N2 C3 C6 C4 169.93(10) .
N2 C3 C6 C8 -10.23(19) .
C3 C1 C3 N2 -174.34(13) 4_655
C3 C1 C3 C6 4.70(9) 4_655
C3 N2 B13 C7 9.4(2) .
C3 N2 B13 C10 -171.15(12) .
C3 C6 C8 C7 9.6(2) .
C3 C6 C8 C11 -168.54(13) .
C4 C6 C8 C7 -170.56(11) .
C4 C6 C8 C11 11.3(2) .
C6 C4 C6 C3 4.49(8) 4_655
C6 C4 C6 C8 -175.34(14) 4_655
C6 C8 C11 C14 177.14(13) .
C7 C8 C11 C14 -1.0(2) .
C8 C7 B13 N2 -9.44(19) .
C8 C7 B13 C10 171.18(13) .
C8 C7 C15 C5 -0.7(2) .
C8 C11 C14 C5 -0.7(2) .
C9 C10 C12 C18 -0.7(2) .
C9 C10 B13 N2 -44.3(2) .
C9 C10 B13 C7 135.04(15) .
C9 C16 C17 C18 -0.2(2) .
C10 C9 C16 C17 -1.4(2) .
C10 C12 C18 C17 -0.9(2) .
C12 C10 B13 N2 133.67(14) .
C12 C10 B13 C7 -47.0(2) .
B13 N2 C3 C1 179.26(11) .
B13 N2 C3 C6 0.2(2) .
B13 C7 C8 C6 0.36(19) .
B13 C7 C8 C11 178.57(13) .
B13 C7 C15 C5 -177.49(13) .
B13 C10 C12 C18 -178.74(13) .
C14 C5 C15 C7 -1.0(2) .
C15 C5 C14 C11 1.7(2) .
C15 C7 C8 C6 -176.50(12) .
C15 C7 C8 C11 1.7(2) .
C15 C7 B13 N2 167.30(13) .
C15 C7 B13 C10 -12.1(2) .
C16 C9 C10 C12 1.8(2) .
C16 C9 C10 B13 179.86(13) .
C16 C17 C18 C12 1.3(2) .
